data_2203138
loop_
_publ_author_name
'Guo, Ming-Lin'

_publ_section_title
;
 <i>N</i>-(4-Methyl-1-piperazinyl)phthalimide
;
_journal_issue 2
_journal_name_full 'Acta Crystallographica Section E'
_journal_page_first o306
_journal_page_last o307
_journal_paper_doi 10.1107/S1600536804001825
_journal_volume 60
_journal_year 2004
_chemical_formula_iupac 'C13 H15 N3 O2'
_chemical_formula_moiety 'C13 H15 N3 O2'
_chemical_formula_sum 'C13 H15 N3 O2'
_chemical_formula_weight 245.28
_chemical_name_systematic
;
N-(4-methyl-1-piperazinyl)phthalimide
;
_space_group_IT_number 11
_symmetry_cell_setting monoclinic
_symmetry_space_group_name_Hall '-P 2yb'
_symmetry_space_group_name_H-M 'P 1 21/m 1'
_atom_sites_solution_hydrogens geom
_atom_sites_solution_primary direct
_atom_sites_solution_secondary difmap
_audit_creation_method SHELXL-97
_cell_angle_alpha 90.00
_cell_angle_beta 101.980(6)
_cell_angle_gamma 90.00
_cell_formula_units_Z 2
_cell_length_a 8.364(3)
_cell_length_b 6.816(3)
_cell_length_c 10.972(5)
_cell_measurement_reflns_used 853
_cell_measurement_temperature 293(2)
_cell_measurement_theta_max 26.40
_cell_measurement_theta_min 2.80
_cell_volume 611.9(4)
_computing_cell_refinement SMART
_computing_data_collection 'SMART (Bruker 1997)'
_computing_data_reduction 'SAINT (Bruker 1997)'
_computing_molecular_graphics SHELXTL
_computing_publication_material SHELXTL
_computing_structure_refinement SHELXTL
_computing_structure_solution 'SHELXTL (Sheldrick, 2001)'
_diffrn_ambient_temperature 293(2)
_diffrn_measured_fraction_theta_full 0.998
_diffrn_measured_fraction_theta_max 0.998
_diffrn_measurement_device_type 'Bruker SMART CCD area-detector'
_diffrn_measurement_method '\f and \w'
_diffrn_radiation_monochromator graphite
_diffrn_radiation_source 'fine-focus sealed tube'
_diffrn_radiation_type MoK\a
_diffrn_radiation_wavelength 0.71073
_diffrn_reflns_av_R_equivalents 0.0214
_diffrn_reflns_av_sigmaI/netI 0.0245
_diffrn_reflns_limit_h_max 10
_diffrn_reflns_limit_h_min -10
_diffrn_reflns_limit_k_max 8
_diffrn_reflns_limit_k_min -8
_diffrn_reflns_limit_l_max 13
_diffrn_reflns_limit_l_min -8
_diffrn_reflns_number 3540
_diffrn_reflns_theta_full 26.41
_diffrn_reflns_theta_max 26.41
_diffrn_reflns_theta_min 1.90
_diffrn_standards_decay_% 0
_diffrn_standards_number 0
_exptl_absorpt_coefficient_mu 0.092
_exptl_absorpt_correction_T_max 0.985
_exptl_absorpt_correction_T_min 0.976
_exptl_absorpt_correction_type multi-scan
_exptl_absorpt_process_details '(SADABS; Sheldrick, 1996)'
_exptl_crystal_colour Colorless
_exptl_crystal_density_diffrn 1.331
_exptl_crystal_density_method 'not measured'
_exptl_crystal_description Prism
_exptl_crystal_F_000 260
_exptl_crystal_size_max 0.24
_exptl_crystal_size_mid 0.22
_exptl_crystal_size_min 0.16
_refine_diff_density_max 0.222
_refine_diff_density_min -0.140
_refine_ls_extinction_coef 0.30(2)
_refine_ls_extinction_expression Fc^*^=kFc[1+0.001xFc^2^\l^3^/sin(2\q)]^-1/4^
_refine_ls_extinction_method SHELXL97
_refine_ls_goodness_of_fit_ref 1.075
_refine_ls_hydrogen_treatment constr
_refine_ls_matrix_type full
_refine_ls_number_parameters 112
_refine_ls_number_reflns 1372
_refine_ls_number_restraints 0
_refine_ls_restrained_S_all 1.075
_refine_ls_R_factor_all 0.0539
_refine_ls_R_factor_gt 0.0410
_refine_ls_shift/su_max 0.000
_refine_ls_shift/su_mean 0.000
_refine_ls_structure_factor_coef Fsqd
_refine_ls_weighting_details 'calc w = 1/[\s^2^(Fo^2^)+(0.0616P)^2^+0.071P] where P = (Fo^2^+2Fc^2^)/3'
_refine_ls_weighting_scheme calc
_refine_ls_wR_factor_gt 0.1051
_refine_ls_wR_factor_ref 0.1138
_reflns_number_gt 1064
_reflns_number_total 1372
_reflns_threshold_expression I>2\s(I)
_cod_data_source_file ac6078.cif
_cod_data_source_block I
_cod_original_sg_symbol_H-M 'P 21/m'
_cod_database_code 2203138
_cod_database_fobs_code 2203138

loop_
_symmetry_equiv_pos_as_xyz
'x, y, z'
'-x, y+1/2, -z'
'-x, -y, -z'
'x, -y-1/2, z'

loop_
_atom_site_label
_atom_site_fract_x
_atom_site_fract_y
_atom_site_fract_z
_atom_site_U_iso_or_equiv
_atom_site_adp_type
_atom_site_calc_flag
_atom_site_refinement_flags
_atom_site_occupancy
_atom_site_type_symbol
O1 0.09160(17) 0.2500 0.53563(13) 0.0658(5) Uani d S 1 O
O2 0.33863(19) 0.2500 0.20035(13) 0.0656(5) Uani d S 1 O
N1 0.17519(19) 0.2500 0.34678(14) 0.0454(4) Uani d S 1 N
N2 0.01766(19) 0.2500 0.26989(15) 0.0459(4) Uani d S 1 N
N3 -0.2218(2) 0.2500 0.04513(14) 0.0498(5) Uani d S 1 N
C1 0.1975(2) 0.2500 0.47739(17) 0.0430(5) Uani d S 1 C
C2 0.3774(2) 0.2500 0.52412(17) 0.0387(4) Uani d S 1 C
C3 0.4669(2) 0.2500 0.64501(18) 0.0447(5) Uani d S 1 C
H3 0.4158 0.2500 0.7126 0.052(6) Uiso d SR 1 H
C4 0.6360(2) 0.2500 0.6615(2) 0.0481(5) Uani d S 1 C
H4 0.6997 0.2500 0.7418 0.050(6) Uiso d SR 1 H
C5 0.7113(2) 0.2500 0.5608(2) 0.0502(5) Uani d S 1 C
H5 0.8248 0.2500 0.5744 0.068(7) Uiso d SR 1 H
C6 0.6206(2) 0.2500 0.4402(2) 0.0494(5) Uani d S 1 C
H6 0.6717 0.2500 0.3725 0.052(6) Uiso d SR 1 H
C7 0.4526(2) 0.2500 0.42321(17) 0.0408(4) Uani d S 1 C
C8 0.3241(2) 0.2500 0.30737(18) 0.0460(5) Uani d S 1 C
C9 -0.01328(18) 0.0716(2) 0.19382(14) 0.0547(4) Uani d . 1 C
H9A 0.0051 -0.0435 0.2469 0.066(5) Uiso d R 1 H
H9B 0.0604 0.0657 0.1363 0.071(5) Uiso d R 1 H
C10 -0.18826(17) 0.0754(2) 0.12258(13) 0.0537(4) Uani d . 1 C
H10A -0.2094 -0.0404 0.0704 0.066(5) Uiso d R 1 H
H10B -0.2610 0.0722 0.1808 0.061(4) Uiso d R 1 H
C13 -0.3922(3) 0.2500 -0.0222(2) 0.0652(7) Uani d S 1 C
H13A -0.4127 0.3650 -0.0736 0.098 Uiso d R 1 H
H13B -0.4629 0.2500 0.0364 0.098 Uiso d SR 1 H

loop_
_atom_site_aniso_label
_atom_site_aniso_U_11
_atom_site_aniso_U_22
_atom_site_aniso_U_33
_atom_site_aniso_U_12
_atom_site_aniso_U_13
_atom_site_aniso_U_23
O1 0.0380(8) 0.1100(14) 0.0508(9) 0.000 0.0128(6) 0.000
O2 0.0651(10) 0.0911(12) 0.0430(8) 0.000 0.0169(7) 0.000
N1 0.0370(8) 0.0560(10) 0.0410(9) 0.000 0.0034(6) 0.000
N2 0.0413(9) 0.0487(9) 0.0419(8) 0.000 -0.0047(7) 0.000
N3 0.0461(9) 0.0637(11) 0.0365(8) 0.000 0.0010(7) 0.000
C1 0.0373(10) 0.0501(11) 0.0408(10) 0.000 0.0064(8) 0.000
C2 0.0348(9) 0.0368(9) 0.0439(10) 0.000 0.0069(7) 0.000
C3 0.0399(10) 0.0487(11) 0.0440(10) 0.000 0.0055(8) 0.000
C4 0.0385(10) 0.0460(11) 0.0546(12) 0.000 -0.0023(9) 0.000
C5 0.0316(9) 0.0453(11) 0.0722(14) 0.000 0.0075(9) 0.000
C6 0.0443(11) 0.0484(11) 0.0598(12) 0.000 0.0210(9) 0.000
C7 0.0404(10) 0.0367(9) 0.0463(10) 0.000 0.0110(8) 0.000
C8 0.0473(11) 0.0475(11) 0.0446(10) 0.000 0.0129(8) 0.000
C9 0.0558(9) 0.0478(9) 0.0548(9) 0.0010(6) -0.0021(7) -0.0021(7)
C10 0.0545(9) 0.0551(9) 0.0469(8) -0.0060(7) 0.0003(6) -0.0043(7)
C13 0.0515(13) 0.0928(18) 0.0454(11) 0.000 -0.0033(10) 0.000

loop_
_atom_type_symbol
_atom_type_description
_atom_type_scat_dispersion_real
_atom_type_scat_dispersion_imag
_atom_type_scat_source
C C 0.0033 0.0016 'International Tables Vol C Tables 4.2.6.8 and 6.1.1.4'
H H 0.0000 0.0000 'International Tables Vol C Tables 4.2.6.8 and 6.1.1.4'
N N 0.0061 0.0033 'International Tables Vol C Tables 4.2.6.8 and 6.1.1.4'
O O 0.0106 0.0060 'International Tables Vol C Tables 4.2.6.8 and 6.1.1.4'

loop_
_geom_angle_atom_site_label_1
_geom_angle_atom_site_label_2
_geom_angle_atom_site_label_3
_geom_angle_site_symmetry_1
_geom_angle_site_symmetry_3
_geom_angle
C8 N1 C1 . . 112.11(15)
C8 N1 N2 . . 126.59(16)
C1 N1 N2 . . 121.30(15)
N1 N2 C9 . 4_565 111.91(9)
N1 N2 C9 . . 111.91(9)
C9 N2 C9 4_565 . 111.96(16)
C10 N3 C10 4_565 . 109.71(15)
C10 N3 C13 4_565 . 110.14(10)
C10 N3 C13 . . 110.14(10)
O1 C1 N1 . . 126.09(17)
O1 C1 C2 . . 128.73(18)
N1 C1 C2 . . 105.18(15)
C3 C2 C7 . . 121.57(17)
C3 C2 C1 . . 129.76(17)
C7 C2 C1 . . 108.67(16)
C2 C3 C4 . . 117.37(18)
C2 C3 H3 . . 121.2
C4 C3 H3 . . 121.4
C5 C4 C3 . . 121.15(19)
C5 C4 H4 . . 119.4
C3 C4 H4 . . 119.4
C4 C5 C6 . . 121.04(18)
C4 C5 H5 . . 119.5
C6 C5 H5 . . 119.5
C7 C6 C5 . . 118.08(19)
C7 C6 H6 . . 121.1
C5 C6 H6 . . 120.9
C6 C7 C2 . . 120.80(18)
C6 C7 C8 . . 130.69(18)
C2 C7 C8 . . 108.52(16)
O2 C8 N1 . . 125.20(19)
O2 C8 C7 . . 129.28(18)
N1 C8 C7 . . 105.52(16)
N2 C9 C10 . . 108.53(12)
N2 C9 H9A . . 110.0
C10 C9 H9A . . 109.9
N2 C9 H9B . . 110.1
C10 C9 H9B . . 110.0
H9A C9 H9B . . 108.3
N3 C10 C9 . . 111.41(13)
N3 C10 H10A . . 109.3
C9 C10 H10A . . 109.3
N3 C10 H10B . . 109.4
C9 C10 H10B . . 109.4
H10A C10 H10B . . 108.0
N3 C13 H13A . . 109.5
N3 C13 H13B . . 109.5
H13A C13 H13B . . 109.5

loop_
_geom_bond_atom_site_label_1
_geom_bond_atom_site_label_2
_geom_bond_site_symmetry_2
_geom_bond_distance
O1 C1 . 1.195(2)
O2 C8 . 1.205(2)
N1 C8 . 1.401(2)
N1 C1 . 1.406(2)
N1 N2 . 1.409(2)
N2 C9 4_565 1.4672(17)
N2 C9 . 1.4672(17)
N3 C10 4_565 1.4554(18)
N3 C10 . 1.4554(18)
N3 C13 . 1.463(3)
C1 C2 . 1.486(2)
C2 C3 . 1.381(3)
C2 C7 . 1.382(3)
C3 C4 . 1.388(3)
C3 H3 . 0.9300
C4 C5 . 1.381(3)
C4 H4 . 0.9300
C5 C6 . 1.382(3)
C5 H5 . 0.9300
C6 C7 . 1.379(3)
C6 H6 . 0.9299
C7 C8 . 1.484(3)
C9 C10 . 1.5095(19)
C9 H9A . 0.9699
C9 H9B . 0.9700
C10 H10A . 0.9699
C10 H10B . 0.9699
C13 H13A . 0.9599
C13 H13B . 0.9600

loop_
_geom_hbond_atom_site_label_D
_geom_hbond_atom_site_label_H
_geom_hbond_atom_site_label_A
_geom_hbond_site_symmetry_A
_geom_hbond_distance_DH
_geom_hbond_distance_HA
_geom_hbond_distance_DA
_geom_hbond_angle_DHA
C5 H5 O1 1_655 0.93 2.36 3.249(3) 161
C5 H5 O1 4_665 0.93 2.36 3.249(3) 161

loop_
_geom_torsion_atom_site_label_1
_geom_torsion_atom_site_label_2
_geom_torsion_atom_site_label_3
_geom_torsion_atom_site_label_4
_geom_torsion_site_symmetry_1
_geom_torsion_site_symmetry_4
_geom_torsion
C8 N1 N2 C9 . 4_565 -63.29(11)
C1 N1 N2 C9 . 4_565 116.71(11)
C8 N1 N2 C9 . . 63.29(11)
C1 N1 N2 C9 . . -116.71(11)
C8 N1 C1 O1 . . 180.0
N2 N1 C1 O1 . . 0.0
C8 N1 C1 C2 . . 0.0
N2 N1 C1 C2 . . 180.0
O1 C1 C2 C3 . . 0.0
N1 C1 C2 C3 . . 180.0
O1 C1 C2 C7 . . 180.0
N1 C1 C2 C7 . . 0.0
C7 C2 C3 C4 . . 0.0
C1 C2 C3 C4 . . 180.0
C2 C3 C4 C5 . . 0.0
C3 C4 C5 C6 . . 0.0
C4 C5 C6 C7 . . 0.0
C5 C6 C7 C2 . . 0.0
C5 C6 C7 C8 . . 180.0
C3 C2 C7 C6 . . 0.0
C1 C2 C7 C6 . . 180.0
C3 C2 C7 C8 . . 180.0
C1 C2 C7 C8 . . 0.0
C1 N1 C8 O2 . . 180.0
N2 N1 C8 O2 . . 0.0
C1 N1 C8 C7 . . 0.0
N2 N1 C8 C7 . . 180.0
C6 C7 C8 O2 . . 0.0
C2 C7 C8 O2 . . 180.0
C6 C7 C8 N1 . . 180.0
C2 C7 C8 N1 . . 0.0
N1 N2 C9 C10 . . 175.38(12)
C9 N2 C9 C10 4_565 . -58.1(2)
C10 N3 C10 C9 4_565 . -58.3(2)
C13 N3 C10 C9 . . -179.75(14)
N2 C9 C10 N3 . . 57.70(17)
